data_7219051
loop_
_publ_author_name
'Zhang, Jian-Jun'
'Qi, Xiao-Xia'
'Ren, Ning'
'Xu, Su-Ling'
'Zong, Guang-Cai'
'Gao, Jie'
'geng, lina'
'Wang, Shu-Ping'
'Shi, Shikao'

_publ_section_title
;
 Lanthanide Complexes with 3, 4, 5-Triethoxybenzoic acid and
 1,10-phenanthroline: Synthesis, Crystal structures, Thermal decomposition
 mechanism and Phase transformation kinetics
;
_journal_name_full 'RSC Adv.'
_journal_paper_doi 10.1039/C4RA12063A
_journal_year 2014
_chemical_formula_sum 'C3.29 H3.81 N0.13 O0.97 Pr0.06'
_chemical_formula_weight 69.74
_chemical_name_systematic
; 
 ? 
;
_space_group_IT_number 2
_symmetry_cell_setting triclinic
_symmetry_space_group_name_Hall '-P 1'
_symmetry_space_group_name_H-M 'P -1'
_atom_sites_solution_hydrogens geom
_atom_sites_solution_primary direct
_atom_sites_solution_secondary difmap
_audit_creation_method SHELXL-97
_audit_update_record
;
2014-09-11 deposited with the CCDC.
2014-12-09 downloaded from the CCDC.
;
_cell_angle_alpha 84.255(9)
_cell_angle_beta 73.642(10)
_cell_angle_gamma 89.269(7)
_cell_formula_units_Z 31
_cell_length_a 12.9555(12)
_cell_length_b 14.4344(13)
_cell_length_c 15.077(2)
_cell_measurement_reflns_used 1284
_cell_measurement_temperature 298(2)
_cell_measurement_theta_max 60.0630
_cell_measurement_theta_min 4.1310
_cell_volume 2691.4(5)
_computing_cell_refinement 'Bruker FRAMBO'
_computing_data_collection 'Bruker FRAMBO'
_computing_data_reduction 'Bruker SAINT'
_computing_molecular_graphics 'Bruker SHELXTL'
_computing_publication_material 'Bruker SHELXTL'
_computing_structure_refinement 'SHELXL-97 (Sheldrick, 1997)'
_computing_structure_solution 'SHELXS-97 (Sheldrick, 1990)'
_diffrn_ambient_temperature 298(2)
_diffrn_measured_fraction_theta_full 0.998
_diffrn_measured_fraction_theta_max 0.998
_diffrn_measurement_device_type 'CCD area detector'
_diffrn_measurement_method 'phi and omega scans'
_diffrn_radiation_monochromator graphite
_diffrn_radiation_source 'fine-focus sealed tube'
_diffrn_radiation_type CuK\a
_diffrn_radiation_wavelength 1.54178
_diffrn_reflns_av_R_equivalents 0.0000
_diffrn_reflns_av_sigmaI/netI 0.2710
_diffrn_reflns_limit_h_max 15
_diffrn_reflns_limit_h_min -15
_diffrn_reflns_limit_k_max 17
_diffrn_reflns_limit_k_min -17
_diffrn_reflns_limit_l_max 17
_diffrn_reflns_limit_l_min -9
_diffrn_reflns_number 9359
_diffrn_reflns_theta_full 66.05
_diffrn_reflns_theta_max 66.05
_diffrn_reflns_theta_min 3.07
_exptl_absorpt_coefficient_mu 7.485
_exptl_absorpt_correction_T_max 0.7060
_exptl_absorpt_correction_T_min 0.2371
_exptl_absorpt_correction_type multi-scan
_exptl_absorpt_process_details sadabs
_exptl_crystal_density_diffrn 1.334
_exptl_crystal_density_method 'not measured'
_exptl_crystal_F_000 1116
_exptl_crystal_size_max 0.27
_exptl_crystal_size_mid 0.09
_exptl_crystal_size_min 0.05
_refine_diff_density_max 0.905
_refine_diff_density_min -1.045
_refine_diff_density_rms 0.165
_refine_ls_extinction_method none
_refine_ls_goodness_of_fit_ref 1.099
_refine_ls_hydrogen_treatment mixed
_refine_ls_matrix_type full
_refine_ls_number_parameters 632
_refine_ls_number_reflns 9359
_refine_ls_number_restraints 0
_refine_ls_restrained_S_all 1.099
_refine_ls_R_factor_all 0.2628
_refine_ls_R_factor_gt 0.1423
_refine_ls_shift/su_max 0.001
_refine_ls_shift/su_mean 0.000
_refine_ls_structure_factor_coef Fsqd
_refine_ls_weighting_details 'calc w=1/[\s^2^(Fo^2^)+(0.2000P)^2^+0.0000P] where P=(Fo^2^+2Fc^2^)/3'
_refine_ls_weighting_scheme calc
_refine_ls_wR_factor_gt 0.3553
_refine_ls_wR_factor_ref 0.4404
_reflns_number_gt 3778
_reflns_number_total 9359
_reflns_threshold_expression >2sigma(I)
_cod_data_source_file c4ra12063a2.cif
_cod_data_source_block 140126a
_cod_depositor_comments
;
The following automatic conversions were performed:

'_symmetry_cell_setting' value 'Triclinic' changed to 'triclinic'
according to
/usr/data/users/saulius/crontab/automatic-downloads/rss-feeds/RSC/lib/dictionaries/cif_core.dic
dictionary named 'cif_core.dic' version 2.4.2 from 2011-04-26.

Automatic conversion script
Id: cif_fix_values 2935 2014-11-11 08:27:57Z andrius 
;
_cod_original_sg_symbol_H-M P-1
_cod_database_code 7219051

loop_
_symmetry_equiv_pos_as_xyz
'x, y, z'
'-x, -y, -z'

loop_
_atom_site_label
_atom_site_type_symbol
_atom_site_fract_x
_atom_site_fract_y
_atom_site_fract_z
_atom_site_U_iso_or_equiv
_atom_site_adp_type
_atom_site_occupancy
_atom_site_symmetry_multiplicity
_atom_site_calc_flag
_atom_site_refinement_flags
Pr1 Pr 0.63347(10) 0.42141(9) 0.47255(10) 0.0694(5) Uani 1 1 d .
N1 N 0.8065(16) 0.5220(15) 0.4769(18) 0.093(6) Uani 1 1 d .
N2 N 0.8181(18) 0.4105(18) 0.3365(18) 0.103(7) Uani 1 1 d .
O1 O 0.4506(12) 0.4609(12) 0.4241(13) 0.089(5) Uani 1 1 d .
O2 O 0.5718(14) 0.3727(13) 0.3424(13) 0.100(5) Uani 1 1 d .
O3 O 0.3348(19) 0.636(2) 0.1429(16) 0.136(8) Uani 1 1 d .
O4 O 0.2936(18) 0.5029(19) 0.0616(16) 0.141(8) Uani 1 1 d .
O5 O 0.338(2) 0.336(3) 0.0975(18) 0.155(9) Uani 1 1 d .
O6 O 0.4885(15) 0.3447(13) 0.5923(14) 0.104(6) Uani 1 1 d .
O7 O 0.3454(14) 0.4325(13) 0.6336(13) 0.109(6) Uani 1 1 d .
O8 O 0.086(2) 0.226(2) 0.898(2) 0.179(12) Uani 1 1 d .
O9 O 0.172(2) 0.084(2) 0.919(2) 0.193(13) Uani 1 1 d .
O10 O 0.387(3) 0.046(2) 0.807(2) 0.191(13) Uani 1 1 d .
O11 O 0.7340(13) 0.3223(12) 0.5668(14) 0.098(5) Uani 1 1 d .
O12 O 0.6718(14) 0.2506(12) 0.4710(15) 0.103(6) Uani 1 1 d .
O13 O 0.913(2) 0.0660(16) 0.731(2) 0.148(9) Uani 1 1 d .
O14 O 0.851(2) -0.0925(17) 0.681(2) 0.158(10) Uani 1 1 d .
O15 O 0.728(2) -0.0934(16) 0.562(2) 0.155(9) Uani 1 1 d .
C1 C 0.494(2) 0.421(2) 0.351(2) 0.101(8) Uani 1 1 d .
C2 C 0.441(2) 0.448(3) 0.276(2) 0.115(10) Uani 1 1 d .
C3 C 0.414(2) 0.536(3) 0.248(2) 0.114(10) Uani 1 1 d .
H3 H 0.4267 0.5863 0.2780 0.136 Uiso 1 1 calc R
C4 C 0.366(3) 0.549(4) 0.177(3) 0.134(12) Uani 1 1 d .
C5 C 0.345(3) 0.476(4) 0.132(3) 0.133(13) Uani 1 1 d .
C6 C 0.373(3) 0.388(4) 0.159(3) 0.133(12) Uani 1 1 d .
C7 C 0.421(3) 0.361(3) 0.227(2) 0.125(11) Uani 1 1 d .
H7 H 0.4389 0.3001 0.2424 0.150 Uiso 1 1 calc R
C8 C 0.381(3) 0.714(3) 0.169(3) 0.140(13) Uani 1 1 d .
H8A H 0.4586 0.7109 0.1469 0.169 Uiso 1 1 calc R
H8B H 0.3611 0.7107 0.2365 0.169 Uiso 1 1 calc R
C9 C 0.344(3) 0.806(3) 0.131(3) 0.182(18) Uani 1 1 d .
H9A H 0.3780 0.8568 0.1485 0.273 Uiso 1 1 calc R
H9B H 0.2670 0.8104 0.1549 0.273 Uiso 1 1 calc R
H9C H 0.3625 0.8091 0.0640 0.273 Uiso 1 1 calc R
C10 C 0.355(3) 0.506(3) -0.034(2) 0.145(13) Uani 1 1 d .
H10A H 0.4095 0.4586 -0.0403 0.174 Uiso 1 1 calc R
H10B H 0.3922 0.5664 -0.0522 0.174 Uiso 1 1 calc R
C11 C 0.285(3) 0.492(3) -0.097(3) 0.171(17) Uani 1 1 d .
H11A H 0.2494 0.5493 -0.1081 0.257 Uiso 1 1 calc R
H11B H 0.2322 0.4442 -0.0685 0.257 Uiso 1 1 calc R
H11C H 0.3291 0.4744 -0.1555 0.257 Uiso 1 1 calc R
C12 C 0.366(3) 0.241(3) 0.119(3) 0.149(14) Uani 1 1 d .
H12A H 0.3327 0.2220 0.1838 0.179 Uiso 1 1 calc R
H12B H 0.4431 0.2370 0.1066 0.179 Uiso 1 1 calc R
C13 C 0.327(4) 0.177(3) 0.059(3) 0.20(2) Uani 1 1 d .
H13A H 0.3725 0.1858 -0.0039 0.298 Uiso 1 1 calc R
H13B H 0.2542 0.1922 0.0594 0.298 Uiso 1 1 calc R
H13C H 0.3295 0.1136 0.0834 0.298 Uiso 1 1 calc R
C14 C 0.398(3) 0.363(2) 0.640(2) 0.119(11) Uani 1 1 d .
C15 C 0.344(3) 0.286(3) 0.712(3) 0.148(14) Uani 1 1 d .
C16 C 0.242(3) 0.299(3) 0.767(3) 0.154(15) Uani 1 1 d .
H16 H 0.2069 0.3547 0.7600 0.184 Uiso 1 1 calc R
C17 C 0.190(4) 0.229(3) 0.834(3) 0.170(17) Uani 1 1 d .
C18 C 0.240(4) 0.146(4) 0.846(4) 0.178(19) Uani 1 1 d .
C19 C 0.343(4) 0.134(3) 0.790(4) 0.175(18) Uani 1 1 d .
C20 C 0.395(3) 0.203(3) 0.723(3) 0.157(16) Uani 1 1 d .
H20 H 0.4649 0.1941 0.6867 0.188 Uiso 1 1 calc R
C21 C 0.035(4) 0.314(3) 0.895(3) 0.180(19) Uani 1 1 d .
H21A H 0.0421 0.3376 0.8313 0.217 Uiso 1 1 calc R
H21B H 0.0691 0.3580 0.9228 0.217 Uiso 1 1 calc R
C22 C -0.085(3) 0.304(3) 0.949(3) 0.19(2) Uani 1 1 d .
H22A H -0.1272 0.3049 0.9055 0.292 Uiso 1 1 calc R
H22B H -0.1055 0.3543 0.9866 0.292 Uiso 1 1 calc R
H22C H -0.0975 0.2457 0.9876 0.292 Uiso 1 1 calc R
C23 C 0.199(4) -0.012(3) 0.927(4) 0.20(2) Uani 1 1 d .
H23A H 0.2751 -0.0167 0.9228 0.238 Uiso 1 1 calc R
H23B H 0.1867 -0.0412 0.8758 0.238 Uiso 1 1 calc R
C24 C 0.133(4) -0.064(4) 1.019(4) 0.24(3) Uani 1 1 d .
H24A H 0.0699 -0.0902 1.0102 0.366 Uiso 1 1 calc R
H24B H 0.1134 -0.0207 1.0653 0.366 Uiso 1 1 calc R
H24C H 0.1760 -0.1121 1.0383 0.366 Uiso 1 1 calc R
C25 C 0.501(4) 0.035(3) 0.772(3) 0.183(19) Uani 1 1 d .
H25A H 0.5375 0.0939 0.7682 0.220 Uiso 1 1 calc R
H25B H 0.5178 0.0146 0.7102 0.220 Uiso 1 1 calc R
C26 C 0.539(4) -0.038(4) 0.838(4) 0.24(3) Uani 1 1 d .
H26A H 0.4778 -0.0744 0.8762 0.355 Uiso 1 1 calc R
H26B H 0.5720 -0.0073 0.8761 0.355 Uiso 1 1 calc R
H26C H 0.5894 -0.0787 0.8016 0.355 Uiso 1 1 calc R
C27 C 0.716(2) 0.250(2) 0.533(3) 0.113(10) Uani 1 1 d .
C28 C 0.753(3) 0.161(2) 0.573(3) 0.125(11) Uani 1 1 d .
C29 C 0.816(3) 0.160(2) 0.633(3) 0.129(11) Uani 1 1 d .
H29 H 0.8362 0.2159 0.6502 0.154 Uiso 1 1 calc R
C30 C 0.849(3) 0.076(3) 0.668(3) 0.140(13) Uani 1 1 d .
C31 C 0.818(3) -0.007(3) 0.644(3) 0.145(14) Uani 1 1 d .
C32 C 0.755(3) -0.005(3) 0.584(3) 0.145(14) Uani 1 1 d .
C33 C 0.722(3) 0.078(2) 0.548(3) 0.132(12) Uani 1 1 d .
H33 H 0.6792 0.0786 0.5077 0.158 Uiso 1 1 calc R
C34 C 0.977(3) 0.146(3) 0.732(3) 0.146(14) Uani 1 1 d .
H34A H 0.9930 0.1434 0.7909 0.175 Uiso 1 1 calc R
H34B H 0.9358 0.2017 0.7254 0.175 Uiso 1 1 calc R
C35 C 1.081(4) 0.151(3) 0.654(3) 0.181(17) Uani 1 1 d .
H35A H 1.1213 0.2057 0.6558 0.271 Uiso 1 1 calc R
H35B H 1.0651 0.1541 0.5949 0.271 Uiso 1 1 calc R
H35C H 1.1226 0.0967 0.6606 0.271 Uiso 1 1 calc R
C36 C 0.952(3) -0.118(3) 0.620(3) 0.160(16) Uani 1 1 d .
H36A H 0.9968 -0.0625 0.5971 0.192 Uiso 1 1 calc R
H36B H 0.9383 -0.1433 0.5671 0.192 Uiso 1 1 calc R
C38 C 0.647(3) -0.099(2) 0.515(3) 0.148(14) Uani 1 1 d .
H38A H 0.6701 -0.0627 0.4544 0.178 Uiso 1 1 calc R
H38B H 0.5807 -0.0724 0.5503 0.178 Uiso 1 1 calc R
C39 C 0.628(3) -0.200(2) 0.503(3) 0.182(18) Uani 1 1 d .
H39A H 0.6946 -0.2331 0.4925 0.272 Uiso 1 1 calc R
H39B H 0.6002 -0.2032 0.4502 0.272 Uiso 1 1 calc R
H39C H 0.5770 -0.2288 0.5576 0.272 Uiso 1 1 calc R
C40 C 0.803(2) 0.5738(19) 0.545(2) 0.099(8) Uani 1 1 d .
H40 H 0.7403 0.5717 0.5944 0.119 Uiso 1 1 calc R
C41 C 0.891(2) 0.634(2) 0.548(2) 0.107(9) Uani 1 1 d .
H41 H 0.8856 0.6684 0.5979 0.128 Uiso 1 1 calc R
C42 C 0.978(2) 0.638(2) 0.479(2) 0.105(9) Uani 1 1 d .
H42 H 1.0342 0.6779 0.4777 0.126 Uiso 1 1 calc R
C43 C 0.989(2) 0.583(2) 0.405(2) 0.100(8) Uani 1 1 d .
C44 C 0.898(2) 0.525(2) 0.407(2) 0.099(8) Uani 1 1 d .
C45 C 0.901(2) 0.468(2) 0.336(2) 0.102(8) Uani 1 1 d .
C46 C 1.001(2) 0.474(2) 0.259(2) 0.107(9) Uani 1 1 d .
C47 C 1.004(3) 0.406(2) 0.192(2) 0.115(10) Uani 1 1 d .
H47 H 1.0667 0.3998 0.1443 0.138 Uiso 1 1 calc R
C48 C 0.924(3) 0.356(2) 0.200(2) 0.114(10) Uani 1 1 d .
H48 H 0.9299 0.3166 0.1536 0.137 Uiso 1 1 calc R
C49 C 0.817(2) 0.352(2) 0.277(2) 0.103(9) Uani 1 1 d .
H49 H 0.7599 0.3125 0.2808 0.124 Uiso 1 1 calc R
C50 C 1.079(2) 0.580(2) 0.324(2) 0.109(9) Uani 1 1 d .
H50 H 1.1367 0.6194 0.3189 0.131 Uiso 1 1 calc R
C51 C 1.089(2) 0.529(2) 0.258(3) 0.111(9) Uani 1 1 d .
H51 H 1.1535 0.5284 0.2109 0.134 Uiso 1 1 calc R
C37 C 1.011(4) -0.189(3) 0.668(4) 0.20(2) Uani 1 1 d .
H37A H 1.0304 -0.1622 0.7170 0.307 Uiso 1 1 calc R
H37B H 1.0748 -0.2079 0.6239 0.307 Uiso 1 1 calc R
H37C H 0.9650 -0.2427 0.6941 0.307 Uiso 1 1 calc R

loop_
_atom_site_aniso_label
_atom_site_aniso_U_11
_atom_site_aniso_U_22
_atom_site_aniso_U_33
_atom_site_aniso_U_23
_atom_site_aniso_U_13
_atom_site_aniso_U_12
Pr1 0.0607(7) 0.0655(7) 0.0830(9) -0.0057(6) -0.0228(6) 0.0075(5)
N1 0.075(14) 0.091(15) 0.112(17) -0.004(14) -0.026(13) 0.004(11)
N2 0.083(15) 0.102(17) 0.12(2) -0.009(15) -0.030(14) 0.012(13)
O1 0.075(10) 0.102(12) 0.097(12) -0.012(10) -0.037(9) 0.014(9)
O2 0.087(12) 0.112(14) 0.109(14) -0.019(11) -0.037(10) 0.023(10)
O3 0.112(17) 0.19(3) 0.104(16) -0.005(18) -0.034(13) 0.027(18)
O4 0.116(16) 0.21(3) 0.102(16) -0.013(16) -0.036(14) 0.022(16)
O5 0.14(2) 0.20(3) 0.12(2) -0.02(2) -0.041(16) 0.01(2)
O6 0.089(12) 0.098(13) 0.126(15) 0.016(11) -0.039(12) 0.015(10)
O7 0.091(12) 0.105(14) 0.125(15) 0.036(12) -0.038(11) 0.016(11)
O8 0.14(2) 0.17(3) 0.19(3) 0.06(2) -0.02(2) 0.01(2)
O9 0.16(2) 0.17(3) 0.21(3) 0.07(2) -0.02(2) 0.01(2)
O10 0.16(3) 0.17(3) 0.21(3) 0.07(2) -0.02(2) 0.02(2)
O11 0.081(11) 0.079(11) 0.141(16) 0.000(11) -0.047(11) 0.005(9)
O12 0.088(12) 0.085(12) 0.145(17) -0.011(11) -0.050(12) 0.014(9)
O13 0.137(19) 0.107(17) 0.21(3) 0.018(17) -0.081(19) 0.005(14)
O14 0.14(2) 0.109(18) 0.23(3) 0.017(19) -0.08(2) 0.009(16)
O15 0.14(2) 0.102(17) 0.23(3) 0.006(18) -0.08(2) 0.001(14)
C1 0.088(19) 0.12(2) 0.10(2) -0.019(18) -0.037(17) 0.013(17)
C2 0.10(2) 0.15(3) 0.10(2) -0.02(2) -0.035(17) 0.02(2)
C3 0.09(2) 0.16(3) 0.10(2) -0.01(2) -0.044(17) 0.02(2)
C4 0.11(3) 0.19(4) 0.11(3) -0.01(3) -0.03(2) 0.02(3)
C5 0.11(3) 0.19(4) 0.10(3) -0.01(3) -0.04(2) 0.02(3)
C6 0.12(3) 0.18(4) 0.11(3) -0.02(3) -0.04(2) 0.01(3)
C7 0.11(2) 0.16(3) 0.11(2) -0.02(2) -0.038(19) 0.01(2)
C8 0.12(3) 0.19(4) 0.11(3) 0.01(3) -0.04(2) 0.03(3)
C9 0.15(3) 0.22(5) 0.16(4) 0.04(3) -0.05(3) 0.04(3)
C10 0.12(3) 0.20(4) 0.11(3) -0.01(3) -0.03(2) 0.02(3)
C11 0.15(3) 0.24(5) 0.13(3) -0.01(3) -0.05(3) 0.03(3)
C12 0.14(3) 0.19(4) 0.12(3) -0.02(3) -0.05(3) 0.01(3)
C13 0.20(5) 0.23(5) 0.18(4) -0.06(4) -0.06(4) -0.02(4)
C14 0.10(2) 0.12(2) 0.14(3) 0.04(2) -0.04(2) 0.01(2)
C15 0.12(3) 0.14(3) 0.17(4) 0.05(3) -0.03(3) 0.01(2)
C16 0.13(3) 0.14(3) 0.17(4) 0.06(3) -0.03(3) 0.01(3)
C17 0.14(3) 0.16(4) 0.18(4) 0.06(3) -0.02(3) 0.01(3)
C18 0.14(4) 0.16(4) 0.19(5) 0.06(4) -0.02(3) 0.01(3)
C19 0.14(4) 0.16(4) 0.19(4) 0.06(3) -0.02(3) 0.02(3)
C20 0.13(3) 0.14(3) 0.17(4) 0.06(3) -0.03(3) 0.02(3)
C21 0.14(4) 0.17(4) 0.19(4) 0.06(3) -0.01(3) 0.01(3)
C22 0.15(4) 0.21(5) 0.19(4) 0.04(4) -0.01(3) 0.03(3)
C23 0.16(4) 0.18(5) 0.21(5) 0.06(4) -0.02(4) 0.01(3)
C24 0.19(5) 0.24(6) 0.24(6) 0.08(5) 0.00(4) 0.01(4)
C25 0.16(4) 0.16(4) 0.21(5) 0.05(3) -0.03(4) 0.02(3)
C26 0.21(5) 0.21(5) 0.23(6) 0.06(5) -0.01(5) 0.02(4)
C27 0.10(2) 0.09(2) 0.16(3) 0.00(2) -0.05(2) 0.008(16)
C28 0.11(2) 0.09(2) 0.19(4) 0.00(2) -0.07(2) 0.002(17)
C29 0.11(2) 0.09(2) 0.19(4) 0.01(2) -0.07(2) 0.006(18)
C30 0.12(3) 0.10(3) 0.21(4) 0.01(3) -0.08(3) 0.00(2)
C31 0.13(3) 0.10(3) 0.22(4) 0.01(3) -0.08(3) 0.01(2)
C32 0.13(3) 0.10(3) 0.21(4) 0.01(3) -0.07(3) 0.00(2)
C33 0.12(2) 0.09(2) 0.20(4) 0.00(2) -0.07(3) 0.004(18)
C34 0.13(3) 0.11(3) 0.21(4) 0.01(3) -0.08(3) 0.00(2)
C35 0.17(4) 0.15(4) 0.23(5) 0.01(3) -0.07(4) -0.01(3)
C36 0.15(4) 0.11(3) 0.22(5) 0.01(3) -0.07(4) 0.01(3)
C38 0.14(3) 0.10(2) 0.22(4) 0.00(3) -0.08(3) 0.00(2)
C39 0.17(4) 0.11(3) 0.27(6) 0.00(3) -0.07(4) 0.00(3)
C40 0.080(18) 0.094(19) 0.12(2) -0.006(18) -0.023(16) 0.003(14)
C41 0.09(2) 0.10(2) 0.12(2) -0.010(18) -0.027(19) -0.005(16)
C42 0.081(19) 0.11(2) 0.12(2) 0.00(2) -0.022(18) 0.002(15)
C43 0.074(17) 0.10(2) 0.12(2) 0.001(18) -0.022(17) 0.005(15)
C44 0.078(18) 0.10(2) 0.12(2) -0.005(18) -0.029(17) 0.009(15)
C45 0.077(18) 0.11(2) 0.12(2) -0.004(19) -0.021(17) 0.010(16)
C46 0.09(2) 0.11(2) 0.12(2) -0.004(19) -0.026(18) 0.009(17)
C47 0.09(2) 0.12(3) 0.13(3) -0.01(2) -0.021(19) 0.007(19)
C48 0.09(2) 0.13(3) 0.12(3) -0.01(2) -0.024(19) 0.009(19)
C49 0.084(19) 0.11(2) 0.12(2) -0.017(19) -0.030(17) 0.011(16)
C50 0.08(2) 0.11(2) 0.13(3) 0.00(2) -0.024(19) 0.001(17)
C51 0.08(2) 0.12(2) 0.13(3) -0.01(2) -0.017(18) 0.001(17)
C37 0.20(5) 0.16(4) 0.26(6) 0.00(4) -0.09(4) 0.02(4)

loop_
_atom_type_symbol
_atom_type_description
_atom_type_scat_dispersion_real
_atom_type_scat_dispersion_imag
_atom_type_scat_source
C C 0.0181 0.0091 'International Tables Vol C Tables 4.2.6.8 and 6.1.1.4'
H H 0.0000 0.0000 'International Tables Vol C Tables 4.2.6.8 and 6.1.1.4'
O O 0.0492 0.0322 'International Tables Vol C Tables 4.2.6.8 and 6.1.1.4'
N N 0.0311 0.0180 'International Tables Vol C Tables 4.2.6.8 and 6.1.1.4'
Pr Pr -2.4164 10.2820 'International Tables Vol C Tables 4.2.6.8 and 6.1.1.4'

loop_
_geom_angle_atom_site_label_1
_geom_angle_atom_site_label_2
_geom_angle_atom_site_label_3
_geom_angle
_geom_angle_site_symmetry_1
_geom_angle_site_symmetry_3
O6 Pr1 O1 73.1(6) . 2_666
O6 Pr1 O2 94.9(6) . .
O1 Pr1 O2 126.0(5) 2_666 .
O6 Pr1 O7 135.4(6) . 2_666
O1 Pr1 O7 76.4(6) 2_666 2_666
O2 Pr1 O7 77.6(7) . 2_666
O6 Pr1 O12 74.3(6) . .
O1 Pr1 O12 142.4(7) 2_666 .
O2 Pr1 O12 74.9(6) . .
O7 Pr1 O12 141.1(7) 2_666 .
O6 Pr1 O11 78.4(6) . .
O1 Pr1 O11 103.4(6) 2_666 .
O2 Pr1 O11 126.1(6) . .
O7 Pr1 O11 140.8(6) 2_666 .
O12 Pr1 O11 51.6(6) . .
O6 Pr1 N2 149.3(7) . .
O1 Pr1 N2 135.5(7) 2_666 .
O2 Pr1 N2 76.8(7) . .
O7 Pr1 N2 72.4(7) 2_666 .
O12 Pr1 N2 74.9(7) . .
O11 Pr1 N2 82.8(7) . .
O6 Pr1 O1 73.1(6) . .
O1 Pr1 O1 76.9(6) 2_666 .
O2 Pr1 O1 49.6(5) . .
O7 Pr1 O1 68.8(5) 2_666 .
O12 Pr1 O1 110.6(6) . .
O11 Pr1 O1 150.2(6) . .
N2 Pr1 O1 118.4(7) . .
O6 Pr1 N1 132.7(7) . .
O1 Pr1 N1 78.2(6) 2_666 .
O2 Pr1 N1 132.3(7) . .
O7 Pr1 N1 69.0(6) 2_666 .
O12 Pr1 N1 112.1(6) . .
O11 Pr1 N1 72.6(6) . .
N2 Pr1 N1 61.4(8) . .
O1 Pr1 N1 134.9(6) . .
O6 Pr1 Pr1 68.3(4) . 2_666
O1 Pr1 Pr1 40.7(3) 2_666 2_666
O2 Pr1 Pr1 85.6(4) . 2_666
O7 Pr1 Pr1 67.4(4) 2_666 2_666
O12 Pr1 Pr1 135.8(4) . 2_666
O11 Pr1 Pr1 136.1(4) . 2_666
N2 Pr1 Pr1 138.7(5) . 2_666
O1 Pr1 Pr1 36.3(4) . 2_666
N1 Pr1 Pr1 110.4(5) . 2_666
C40 N1 C44 117(2) . .
C40 N1 Pr1 121.5(18) . .
C44 N1 Pr1 121.0(19) . .
C49 N2 C45 127(3) . .
C49 N2 Pr1 116(2) . .
C45 N2 Pr1 117(2) . .
C1 O1 Pr1 161.6(18) . 2_666
C1 O1 Pr1 86.3(15) . .
Pr1 O1 Pr1 103.1(6) 2_666 .
C1 O2 Pr1 98.4(18) . .
C4 O3 C8 114(3) . .
C10 O4 C5 119(3) . .
C6 O5 C12 106(3) . .
C14 O6 Pr1 138.5(19) . .
C14 O7 Pr1 136(2) . 2_666
C17 O8 C21 111(3) . .
C23 O9 C18 119(4) . .
C19 O10 C25 119(3) . .
C27 O11 Pr1 91.9(18) . .
C27 O12 Pr1 92.9(18) . .
C30 O13 C34 115(3) . .
C31 O14 C36 109(3) . .
C32 O15 C38 119(3) . .
O2 C1 O1 124(3) . .
O2 C1 C2 124(3) . .
O1 C1 C2 112(3) . .
C3 C2 C1 126(3) . .
C3 C2 C7 122(3) . .
C1 C2 C7 112(3) . .
C2 C3 C4 119(4) . .
C2 C3 H3 120.4 . .
C4 C3 H3 120.4 . .
C5 C4 C3 122(4) . .
C5 C4 O3 114(4) . .
C3 C4 O3 124(4) . .
C6 C5 C4 119(4) . .
C6 C5 O4 127(4) . .
C4 C5 O4 114(4) . .
C7 C6 C5 128(4) . .
C7 C6 O5 131(4) . .
C5 C6 O5 101(4) . .
C6 C7 C2 110(3) . .
C6 C7 H7 124.8 . .
C2 C7 H7 124.8 . .
O3 C8 C9 112(3) . .
O3 C8 H8A 109.2 . .
C9 C8 H8A 109.2 . .
O3 C8 H8B 109.2 . .
C9 C8 H8B 109.2 . .
H8A C8 H8B 107.9 . .
C8 C9 H9A 109.5 . .
C8 C9 H9B 109.5 . .
H9A C9 H9B 109.5 . .
C8 C9 H9C 109.5 . .
H9A C9 H9C 109.5 . .
H9B C9 H9C 109.5 . .
O4 C10 C11 112(3) . .
O4 C10 H10A 109.2 . .
C11 C10 H10A 109.2 . .
O4 C10 H10B 109.2 . .
C11 C10 H10B 109.2 . .
H10A C10 H10B 107.9 . .
C10 C11 H11A 109.5 . .
C10 C11 H11B 109.5 . .
H11A C11 H11B 109.5 . .
C10 C11 H11C 109.5 . .
H11A C11 H11C 109.5 . .
H11B C11 H11C 109.5 . .
O5 C12 C13 110(4) . .
O5 C12 H12A 109.6 . .
C13 C12 H12A 109.6 . .
O5 C12 H12B 109.6 . .
C13 C12 H12B 109.6 . .
H12A C12 H12B 108.1 . .
C12 C13 H13A 109.5 . .
C12 C13 H13B 109.5 . .
H13A C13 H13B 109.5 . .
C12 C13 H13C 109.5 . .
H13A C13 H13C 109.5 . .
H13B C13 H13C 109.5 . .
O7 C14 O6 129(3) . .
O7 C14 C15 116(3) . .
O6 C14 C15 115(3) . .
C16 C15 C20 120(4) . .
C16 C15 C14 119(3) . .
C20 C15 C14 121(4) . .
C15 C16 C17 120(4) . .
C15 C16 H16 119.9 . .
C17 C16 H16 119.9 . .
C16 C17 C18 121(4) . .
C16 C17 O8 131(4) . .
C18 C17 O8 109(4) . .
C17 C18 C19 118(4) . .
C17 C18 O9 111(4) . .
C19 C18 O9 131(4) . .
C20 C19 C18 122(4) . .
C20 C19 O10 124(4) . .
C18 C19 O10 114(4) . .
C19 C20 C15 119(4) . .
C19 C20 H20 120.3 . .
C15 C20 H20 120.3 . .
O8 C21 C22 110(4) . .
O8 C21 H21A 109.6 . .
C22 C21 H21A 109.6 . .
O8 C21 H21B 109.6 . .
C22 C21 H21B 109.6 . .
H21A C21 H21B 108.1 . .
C21 C22 H22A 109.5 . .
C21 C22 H22B 109.5 . .
H22A C22 H22B 109.5 . .
C21 C22 H22C 109.5 . .
H22A C22 H22C 109.5 . .
H22B C22 H22C 109.5 . .
O9 C23 C24 112(4) . .
O9 C23 H23A 109.2 . .
C24 C23 H23A 109.2 . .
O9 C23 H23B 109.2 . .
C24 C23 H23B 109.2 . .
H23A C23 H23B 107.9 . .
C23 C24 H24A 109.5 . .
C23 C24 H24B 109.5 . .
H24A C24 H24B 109.5 . .
C23 C24 H24C 109.5 . .
H24A C24 H24C 109.5 . .
H24B C24 H24C 109.5 . .
O10 C25 C26 109(4) . .
O10 C25 H25A 109.9 . .
C26 C25 H25A 109.9 . .
O10 C25 H25B 109.9 . .
C26 C25 H25B 109.9 . .
H25A C25 H25B 108.3 . .
C25 C26 H26A 109.5 . .
C25 C26 H26B 109.5 . .
H26A C26 H26B 109.5 . .
C25 C26 H26C 109.5 . .
H26A C26 H26C 109.5 . .
H26B C26 H26C 109.5 . .
O12 C27 O11 123(3) . .
O12 C27 C28 121(3) . .
O11 C27 C28 116(3) . .
C29 C28 C33 121(3) . .
C29 C28 C27 121(3) . .
C33 C28 C27 118(3) . .
C28 C29 C30 120(3) . .
C28 C29 H29 120.1 . .
C30 C29 H29 120.1 . .
C29 C30 C31 120(4) . .
C29 C30 O13 125(4) . .
C31 C30 O13 115(3) . .
C32 C31 C30 120(4) . .
C32 C31 O14 121(4) . .
C30 C31 O14 120(4) . .
C31 C32 C33 121(4) . .
C31 C32 O15 116(3) . .
C33 C32 O15 123(4) . .
C32 C33 C28 119(4) . .
C32 C33 H33 120.5 . .
C28 C33 H33 120.5 . .
O13 C34 C35 112(3) . .
O13 C34 H34A 109.2 . .
C35 C34 H34A 109.2 . .
O13 C34 H34B 109.2 . .
C35 C34 H34B 109.2 . .
H34A C34 H34B 107.9 . .
C34 C35 H35A 109.5 . .
C34 C35 H35B 109.5 . .
H35A C35 H35B 109.5 . .
C34 C35 H35C 109.5 . .
H35A C35 H35C 109.5 . .
H35B C35 H35C 109.5 . .
O14 C36 C37 112(4) . .
O14 C36 H36A 109.2 . .
C37 C36 H36A 109.2 . .
O14 C36 H36B 109.2 . .
C37 C36 H36B 109.2 . .
H36A C36 H36B 107.9 . .
O15 C38 C39 109(3) . .
O15 C38 H38A 109.8 . .
C39 C38 H38A 109.8 . .
O15 C38 H38B 109.8 . .
C39 C38 H38B 109.8 . .
H38A C38 H38B 108.2 . .
C38 C39 H39A 109.5 . .
C38 C39 H39B 109.5 . .
H39A C39 H39B 109.5 . .
C38 C39 H39C 109.5 . .
H39A C39 H39C 109.5 . .
H39B C39 H39C 109.5 . .
N1 C40 C41 124(3) . .
N1 C40 H40 118.1 . .
C41 C40 H40 118.1 . .
C42 C41 C40 118(3) . .
C42 C41 H41 120.9 . .
C40 C41 H41 120.9 . .
C41 C42 C43 121(3) . .
C41 C42 H42 119.6 . .
C43 C42 H42 119.6 . .
C42 C43 C44 118(3) . .
C42 C43 C50 127(3) . .
C44 C43 C50 115(3) . .
N1 C44 C45 116(3) . .
N1 C44 C43 122(3) . .
C45 C44 C43 122(3) . .
N2 C45 C44 124(3) . .
N2 C45 C46 121(3) . .
C44 C45 C46 116(3) . .
C51 C46 C47 123(3) . .
C51 C46 C45 122(3) . .
C47 C46 C45 113(3) . .
C48 C47 C46 120(3) . .
C48 C47 H47 120.0 . .
C46 C47 H47 120.0 . .
C47 C48 C49 127(3) . .
C47 C48 H48 116.3 . .
C49 C48 H48 116.3 . .
N2 C49 C48 111(3) . .
N2 C49 H49 124.5 . .
C48 C49 H49 124.5 . .
C51 C50 C43 127(3) . .
C51 C50 H50 116.3 . .
C43 C50 H50 116.3 . .
C50 C51 C46 118(3) . .
C50 C51 H51 121.1 . .
C46 C51 H51 121.1 . .
C36 C37 H37A 109.5 . .
C36 C37 H37B 109.5 . .
H37A C37 H37B 109.5 . .
C36 C37 H37C 109.5 . .
H37A C37 H37C 109.5 . .
H37B C37 H37C 109.5 . .

loop_
_geom_bond_atom_site_label_1
_geom_bond_atom_site_label_2
_geom_bond_distance
_geom_bond_site_symmetry_2
Pr1 O6 2.40(2) .
Pr1 O1 2.455(18) 2_666
Pr1 O2 2.480(18) .
Pr1 O7 2.485(17) 2_666
Pr1 O12 2.510(17) .
Pr1 O11 2.520(16) .
Pr1 N2 2.69(2) .
Pr1 O1 2.706(15) .
Pr1 N1 2.71(2) .
Pr1 Pr1 4.044(2) 2_666
N1 C40 1.32(3) .
N1 C44 1.34(3) .
N2 C49 1.29(3) .
N2 C45 1.36(3) .
O1 C1 1.27(3) .
O1 Pr1 2.455(18) 2_666
O2 C1 1.21(3) .
O3 C4 1.41(4) .
O3 C8 1.42(4) .
O4 C10 1.43(4) .
O4 C5 1.43(4) .
O5 C6 1.42(4) .
O5 C12 1.43(4) .
O6 C14 1.23(3) .
O7 C14 1.22(3) .
O7 Pr1 2.485(17) 2_666
O8 C17 1.42(5) .
O8 C21 1.43(5) .
O9 C23 1.42(5) .
O9 C18 1.44(5) .
O10 C19 1.42(5) .
O10 C25 1.43(4) .
O11 C27 1.25(3) .
O12 C27 1.23(4) .
O13 C30 1.42(4) .
O13 C34 1.43(4) .
O14 C31 1.42(4) .
O14 C36 1.43(4) .
O15 C32 1.42(4) .
O15 C38 1.43(4) .
C1 C2 1.50(4) .
C2 C3 1.38(4) .
C2 C7 1.57(4) .
C3 C4 1.38(4) .
C3 H3 0.9300 .
C4 C5 1.37(5) .
C5 C6 1.37(5) .
C6 C7 1.37(5) .
C7 H7 0.9300 .
C8 C9 1.53(5) .
C8 H8A 0.9700 .
C8 H8B 0.9700 .
C9 H9A 0.9600 .
C9 H9B 0.9600 .
C9 H9C 0.9600 .
C10 C11 1.53(5) .
C10 H10A 0.9700 .
C10 H10B 0.9700 .
C11 H11A 0.9600 .
C11 H11B 0.9600 .
C11 H11C 0.9600 .
C12 C13 1.54(5) .
C12 H12A 0.9700 .
C12 H12B 0.9700 .
C13 H13A 0.9600 .
C13 H13B 0.9600 .
C13 H13C 0.9600 .
C14 C15 1.50(4) .
C15 C16 1.38(5) .
C15 C20 1.38(5) .
C16 C17 1.38(5) .
C16 H16 0.9300 .
C17 C18 1.38(5) .
C18 C19 1.38(6) .
C19 C20 1.38(5) .
C20 H20 0.9300 .
C21 C22 1.53(5) .
C21 H21A 0.9700 .
C21 H21B 0.9700 .
C22 H22A 0.9600 .
C22 H22B 0.9600 .
C22 H22C 0.9600 .
C23 C24 1.53(5) .
C23 H23A 0.9700 .
C23 H23B 0.9700 .
C24 H24A 0.9600 .
C24 H24B 0.9600 .
C24 H24C 0.9600 .
C25 C26 1.54(6) .
C25 H25A 0.9700 .
C25 H25B 0.9700 .
C26 H26A 0.9600 .
C26 H26B 0.9600 .
C26 H26C 0.9600 .
C27 C28 1.50(4) .
C28 C29 1.38(4) .
C28 C33 1.38(4) .
C29 C30 1.38(4) .
C29 H29 0.9300 .
C30 C31 1.38(5) .
C31 C32 1.37(5) .
C32 C33 1.38(4) .
C33 H33 0.9300 .
C34 C35 1.52(5) .
C34 H34A 0.9700 .
C34 H34B 0.9700 .
C35 H35A 0.9600 .
C35 H35B 0.9600 .
C35 H35C 0.9600 .
C36 C37 1.52(5) .
C36 H36A 0.9700 .
C36 H36B 0.9700 .
C38 C39 1.53(4) .
C38 H38A 0.9700 .
C38 H38B 0.9700 .
C39 H39A 0.9600 .
C39 H39B 0.9600 .
C39 H39C 0.9600 .
C40 C41 1.46(4) .
C40 H40 0.9300 .
C41 C42 1.30(4) .
C41 H41 0.9300 .
C42 C43 1.41(4) .
C42 H42 0.9300 .
C43 C44 1.44(4) .
C43 C50 1.44(4) .
C44 C45 1.41(4) .
C45 C46 1.47(4) .
C46 C51 1.41(4) .
C46 C47 1.46(4) .
C47 C48 1.24(4) .
C47 H47 0.9300 .
C48 C49 1.54(4) .
C48 H48 0.9300 .
C49 H49 0.9300 .
C50 C51 1.26(4) .
C50 H50 0.9300 .
C51 H51 0.9300 .
C37 H37A 0.9600 .
C37 H37B 0.9600 .
C37 H37C 0.9600 .

loop_
_geom_torsion_atom_site_label_1
_geom_torsion_atom_site_label_2
_geom_torsion_atom_site_label_3
_geom_torsion_atom_site_label_4
_geom_torsion
_geom_torsion_site_symmetry_1
_geom_torsion_site_symmetry_4
O6 Pr1 N1 C40 -32(2) . .
O1 Pr1 N1 C40 21(2) 2_666 .
O2 Pr1 N1 C40 149.8(19) . .
O7 Pr1 N1 C40 101(2) 2_666 .
O12 Pr1 N1 C40 -121(2) . .
O11 Pr1 N1 C40 -87(2) . .
N2 Pr1 N1 C40 -178(2) . .
O1 Pr1 N1 C40 79(2) . .
Pr1 Pr1 N1 C40 47(2) 2_666 .
O6 Pr1 N1 C44 151.9(18) . .
O1 Pr1 N1 C44 -155(2) 2_666 .
O2 Pr1 N1 C44 -26(2) . .
O7 Pr1 N1 C44 -75(2) 2_666 .
O12 Pr1 N1 C44 63(2) . .
O11 Pr1 N1 C44 97(2) . .
N2 Pr1 N1 C44 5.8(18) . .
O1 Pr1 N1 C44 -97(2) . .
Pr1 Pr1 N1 C44 -129.4(19) 2_666 .
O6 Pr1 N2 C49 49(3) . .
O1 Pr1 N2 C49 -156.6(18) 2_666 .
O2 Pr1 N2 C49 -28(2) . .
O7 Pr1 N2 C49 -109(2) 2_666 .
O12 Pr1 N2 C49 50(2) . .
O11 Pr1 N2 C49 102(2) . .
O1 Pr1 N2 C49 -56(2) . .
N1 Pr1 N2 C49 176(2) . .
Pr1 Pr1 N2 C49 -95(2) 2_666 .
O6 Pr1 N2 C45 -132(2) . .
O1 Pr1 N2 C45 22(2) 2_666 .
O2 Pr1 N2 C45 151(2) . .
O7 Pr1 N2 C45 70(2) 2_666 .
O12 Pr1 N2 C45 -132(2) . .
O11 Pr1 N2 C45 -80(2) . .
O1 Pr1 N2 C45 122.8(19) . .
N1 Pr1 N2 C45 -5.4(19) . .
Pr1 Pr1 N2 C45 83(2) 2_666 .
O6 Pr1 O1 C1 -120.0(18) . .
O1 Pr1 O1 C1 164.0(19) 2_666 .
O2 Pr1 O1 C1 -7.8(17) . .
O7 Pr1 O1 C1 83.7(17) 2_666 .
O12 Pr1 O1 C1 -54.5(18) . .
O11 Pr1 O1 C1 -102(2) . .
N2 Pr1 O1 C1 29.0(19) . .
N1 Pr1 O1 C1 105.7(18) . .
Pr1 Pr1 O1 C1 164.0(19) 2_666 .
O6 Pr1 O1 Pr1 76.1(7) . 2_666
O1 Pr1 O1 Pr1 0.0 2_666 2_666
O2 Pr1 O1 Pr1 -171.8(10) . 2_666
O7 Pr1 O1 Pr1 -80.3(7) 2_666 2_666
O12 Pr1 O1 Pr1 141.5(7) . 2_666
O11 Pr1 O1 Pr1 94.2(12) . 2_666
N2 Pr1 O1 Pr1 -135.0(8) . 2_666
N1 Pr1 O1 Pr1 -58.2(11) . 2_666
O6 Pr1 O2 C1 71.1(19) . .
O1 Pr1 O2 C1 -2(2) 2_666 .
O7 Pr1 O2 C1 -64.4(19) 2_666 .
O12 Pr1 O2 C1 143(2) . .
O11 Pr1 O2 C1 150.4(18) . .
N2 Pr1 O2 C1 -139(2) . .
O1 Pr1 O2 C1 8.3(18) . .
N1 Pr1 O2 C1 -110.2(19) . .
Pr1 Pr1 O2 C1 3.5(19) 2_666 .
O1 Pr1 O6 C14 34(3) 2_666 .
O2 Pr1 O6 C14 -92(3) . .
O7 Pr1 O6 C14 -15(4) 2_666 .
O12 Pr1 O6 C14 -165(3) . .
O11 Pr1 O6 C14 142(3) . .
N2 Pr1 O6 C14 -165(3) . .
O1 Pr1 O6 C14 -47(3) . .
N1 Pr1 O6 C14 89(3) . .
Pr1 Pr1 O6 C14 -9(3) 2_666 .
O6 Pr1 O11 C27 76.4(19) . .
O1 Pr1 O11 C27 145.7(18) 2_666 .
O2 Pr1 O11 C27 -11(2) . .
O7 Pr1 O11 C27 -129.5(19) 2_666 .
O12 Pr1 O11 C27 -2.7(18) . .
N2 Pr1 O11 C27 -79.2(19) . .
O1 Pr1 O11 C27 59(2) . .
N1 Pr1 O11 C27 -141(2) . .
Pr1 Pr1 O11 C27 117.0(18) 2_666 .
O6 Pr1 O12 C27 -84.8(19) . .
O1 Pr1 O12 C27 -54(2) 2_666 .
O2 Pr1 O12 C27 176(2) . .
O7 Pr1 O12 C27 129.0(19) 2_666 .
O11 Pr1 O12 C27 2.8(18) . .
N2 Pr1 O12 C27 95(2) . .
O1 Pr1 O12 C27 -149.4(18) . .
N1 Pr1 O12 C27 46(2) . .
Pr1 Pr1 O12 C27 -117.5(18) 2_666 .
Pr1 O2 C1 O1 -16(3) . .
Pr1 O2 C1 C2 159(3) . .
Pr1 O1 C1 O2 136(4) 2_666 .
Pr1 O1 C1 O2 15(3) . .
Pr1 O1 C1 C2 -40(7) 2_666 .
Pr1 O1 C1 C2 -161(3) . .
O2 C1 C2 C3 -131(4) . .
O1 C1 C2 C3 45(4) . .
O2 C1 C2 C7 49(4) . .
O1 C1 C2 C7 -136(3) . .
C1 C2 C3 C4 180(3) . .
C7 C2 C3 C4 0(5) . .
C2 C3 C4 C5 1(5) . .
C2 C3 C4 O3 -180(3) . .
C8 O3 C4 C5 -164(3) . .
C8 O3 C4 C3 16(5) . .
C3 C4 C5 C6 -1(6) . .
O3 C4 C5 C6 180(3) . .
C3 C4 C5 O4 179(3) . .
O3 C4 C5 O4 -1(5) . .
C10 O4 C5 C6 -76(5) . .
C10 O4 C5 C4 105(4) . .
C4 C5 C6 C7 0(7) . .
O4 C5 C6 C7 -179(3) . .
C4 C5 C6 O5 -180(3) . .
O4 C5 C6 O5 1(5) . .
C12 O5 C6 C7 -1(5) . .
C12 O5 C6 C5 179(3) . .
C5 C6 C7 C2 1(6) . .
O5 C6 C7 C2 -179(3) . .
C3 C2 C7 C6 -1(4) . .
C1 C2 C7 C6 180(3) . .
C4 O3 C8 C9 -180(3) . .
C5 O4 C10 C11 154(4) . .
C6 O5 C12 C13 177(3) . .
Pr1 O7 C14 O6 3(6) 2_666 .
Pr1 O7 C14 C15 -173(2) 2_666 .
Pr1 O6 C14 O7 9(6) . .
Pr1 O6 C14 C15 -176(2) . .
O7 C14 C15 C16 -2(6) . .
O6 C14 C15 C16 -178(4) . .
O7 C14 C15 C20 178(4) . .
O6 C14 C15 C20 2(6) . .
C20 C15 C16 C17 0(7) . .
C14 C15 C16 C17 -180(4) . .
C15 C16 C17 C18 0(8) . .
C15 C16 C17 O8 -180(5) . .
C21 O8 C17 C16 -7(8) . .
C21 O8 C17 C18 174(5) . .
C16 C17 C18 C19 0(9) . .
O8 C17 C18 C19 180(5) . .
C16 C17 C18 O9 180(4) . .
O8 C17 C18 O9 -1(7) . .
C23 O9 C18 C17 166(5) . .
C23 O9 C18 C19 -15(9) . .
C17 C18 C19 C20 0(9) . .
O9 C18 C19 C20 -179(5) . .
C17 C18 C19 O10 -180(5) . .
O9 C18 C19 O10 1(9) . .
C25 O10 C19 C20 16(8) . .
C25 O10 C19 C18 -163(5) . .
C18 C19 C20 C15 -1(8) . .
O10 C19 C20 C15 179(4) . .
C16 C15 C20 C19 1(7) . .
C14 C15 C20 C19 -180(4) . .
C17 O8 C21 C22 168(4) . .
C18 O9 C23 C24 168(4) . .
C19 O10 C25 C26 150(5) . .
Pr1 O12 C27 O11 -5(3) . .
Pr1 O12 C27 C28 175(3) . .
Pr1 O11 C27 O12 5(3) . .
Pr1 O11 C27 C28 -175(3) . .
O12 C27 C28 C29 171(3) . .
O11 C27 C28 C29 -9(5) . .
O12 C27 C28 C33 -9(5) . .
O11 C27 C28 C33 171(3) . .
C33 C28 C29 C30 1(6) . .
C27 C28 C29 C30 -180(3) . .
C28 C29 C30 C31 0(6) . .
C28 C29 C30 O13 -179(4) . .
C34 O13 C30 C29 -23(6) . .
C34 O13 C30 C31 158(4) . .
C29 C30 C31 C32 0(7) . .
O13 C30 C31 C32 179(4) . .
C29 C30 C31 O14 -179(4) . .
O13 C30 C31 O14 0(6) . .
C36 O14 C31 C32 90(5) . .
C36 O14 C31 C30 -91(5) . .
C30 C31 C32 C33 0(7) . .
O14 C31 C32 C33 179(4) . .
C30 C31 C32 O15 180(4) . .
O14 C31 C32 O15 -1(6) . .
C38 O15 C32 C31 169(4) . .
C38 O15 C32 C33 -12(6) . .
C31 C32 C33 C28 0(6) . .
O15 C32 C33 C28 -180(4) . .
C29 C28 C33 C32 0(6) . .
C27 C28 C33 C32 180(4) . .
C30 O13 C34 C35 -82(4) . .
C31 O14 C36 C37 161(4) . .
C32 O15 C38 C39 -178(3) . .
C44 N1 C40 C41 0(4) . .
Pr1 N1 C40 C41 -176(2) . .
N1 C40 C41 C42 1(4) . .
C40 C41 C42 C43 -3(4) . .
C41 C42 C43 C44 3(4) . .
C41 C42 C43 C50 180(3) . .
C40 N1 C44 C45 178(2) . .
Pr1 N1 C44 C45 -6(3) . .
C40 N1 C44 C43 0(4) . .
Pr1 N1 C44 C43 176.4(19) . .
C42 C43 C44 N1 -2(4) . .
C50 C43 C44 N1 -179(3) . .
C42 C43 C44 C45 -180(3) . .
C50 C43 C44 C45 3(4) . .
C49 N2 C45 C44 -176(3) . .
Pr1 N2 C45 C44 6(4) . .
C49 N2 C45 C46 5(5) . .
Pr1 N2 C45 C46 -174(2) . .
N1 C44 C45 N2 0(4) . .
C43 C44 C45 N2 178(3) . .
N1 C44 C45 C46 179(2) . .
C43 C44 C45 C46 -3(4) . .
N2 C45 C46 C51 -177(3) . .
C44 C45 C46 C51 4(4) . .
N2 C45 C46 C47 -7(4) . .
C44 C45 C46 C47 174(3) . .
C51 C46 C47 C48 177(3) . .
C45 C46 C47 C48 6(5) . .
C46 C47 C48 C49 -4(6) . .
C45 N2 C49 C48 -2(4) . .
Pr1 N2 C49 C48 176.6(17) . .
C47 C48 C49 N2 1(5) . .
C42 C43 C50 C51 179(3) . .
C44 C43 C50 C51 -5(5) . .
C43 C50 C51 C46 5(5) . .
C47 C46 C51 C50 -174(3) . .
C45 C46 C51 C50 -5(5) . .
